data_2244160
loop_
_publ_author_name
'Selvanandan, S.'
'Anil kumar, H.'
'Srinivasa, H. T.'
'Palakshamurthy, B. S.'

_publ_section_title
;
 Crystal structure and Hirshfeld surface analysis of
 3-({4-[(4-cyanophenoxy)carbonyl]phenoxy}carbonyl)phenyl
 4-(benzyloxy)-3-chlorobenzoate
;
_journal_coeditor_code HB8019
_journal_issue 10
_journal_name_full 'Acta Crystallographica Section E'
_journal_page_first
;
;
_journal_paper_doi 10.1107/S2056989022008441
_journal_volume 78
_journal_year 2022
_chemical_formula_iupac 'C35 H22 Cl N O7'
_chemical_formula_sum 'C35 H22 Cl N O7'
_chemical_formula_weight 603.98
_chemical_melting_point 445
_chemical_name_systematic
;
3-({4-[(4-Cyanophenoxy)carbonyl]phenoxy}carbonyl)phenyl
4-(benzyloxy)-3-chlorobenzoate
;
_space_group_crystal_system triclinic
_space_group_IT_number 2
_space_group_name_Hall '-P 1'
_space_group_name_H-M_alt 'P -1'
_symmetry_space_group_name_Hall '-P 1'
_atom_sites_solution_hydrogens mixed
_atom_sites_solution_primary direct
_atom_sites_solution_secondary difmap
_audit_creation_method SHELXL-2018/3
_cell_angle_alpha 95.4220(10)
_cell_angle_beta 94.6930(10)
_cell_angle_gamma 103.8570(10)
_cell_formula_units_Z 2
_cell_length_a 8.02020(10)
_cell_length_b 9.8474(2)
_cell_length_c 19.4712(4)
_cell_measurement_reflns_used 5212
_cell_measurement_temperature 296(2)
_cell_measurement_theta_max 24.99
_cell_measurement_theta_min 0.99
_cell_volume 1477.66(5)
_computing_cell_refinement
;
SAINT (Bruker, 2017)
;
_computing_data_collection
;
APEX2 (Bruker, 2017),
;
_computing_data_reduction
;
SAINT (Bruker, 2017)
;
_computing_molecular_graphics
;
Mercury (Macrae <i>et al.</i>,  2020)
;
_computing_publication_material
;
SHELXL (Sheldrick, 2015b)
;
_computing_structure_refinement
;
SHELXL (Sheldrick, 2015b)
;
_computing_structure_solution
;
SHELXT (Sheldrick, 2015a)
;
_diffrn_ambient_temperature 296(2)
_diffrn_detector_area_resol_mean 2.06
_diffrn_measured_fraction_theta_full 0.999
_diffrn_measured_fraction_theta_max 0.999
_diffrn_measurement_device_type 'Bruker SMART APEXII CCD'
_diffrn_measurement_method '\w scans'
_diffrn_radiation_monochromator Graphite
_diffrn_radiation_type MoK\a
_diffrn_radiation_wavelength 0.71073
_diffrn_reflns_av_R_equivalents 0.0243
_diffrn_reflns_av_unetI/netI 0.0174
_diffrn_reflns_limit_h_max 9
_diffrn_reflns_limit_h_min -9
_diffrn_reflns_limit_k_max 11
_diffrn_reflns_limit_k_min -11
_diffrn_reflns_limit_l_max 23
_diffrn_reflns_limit_l_min -23
_diffrn_reflns_number 25466
_diffrn_reflns_theta_full 24.999
_diffrn_reflns_theta_max 24.999
_diffrn_reflns_theta_min 2.114
_diffrn_source 'fine-focus sealed tube'
_diffrn_standards_number 5207
_exptl_absorpt_coefficient_mu 0.182
_exptl_absorpt_correction_T_max 0.971
_exptl_absorpt_correction_T_min 0.966
_exptl_absorpt_correction_type multi-scan
_exptl_absorpt_process_details
;
(SADABS; Bruker, 2017)
;
_exptl_crystal_colour colourless
_exptl_crystal_density_diffrn 1.357
_exptl_crystal_description Prism
_exptl_crystal_F_000 624
_exptl_crystal_size_max 0.190
_exptl_crystal_size_mid 0.180
_exptl_crystal_size_min 0.160
_refine_diff_density_max 0.256
_refine_diff_density_min -0.325
_refine_ls_extinction_coef 0.0158(18)
_refine_ls_extinction_expression Fc^*^=kFc[1+0.001xFc^2^\l^3^/sin(2\q)]^-1/4^
_refine_ls_extinction_method
;
SHELXL2018 (Sheldrick, 2015b)
;
_refine_ls_goodness_of_fit_ref 1.029
_refine_ls_hydrogen_treatment mixed
_refine_ls_matrix_type full
_refine_ls_number_constraints 0
_refine_ls_number_parameters 410
_refine_ls_number_reflns 5207
_refine_ls_number_restraints 6
_refine_ls_restrained_S_all 1.028
_refine_ls_R_factor_all 0.0472
_refine_ls_R_factor_gt 0.0376
_refine_ls_shift/su_max 0.002
_refine_ls_shift/su_mean 0.000
_refine_ls_structure_factor_coef Fsqd
_refine_ls_weighting_details 'w=1/[\s^2^(Fo^2^)+(0.0619P)^2^+0.2788P] where P=(Fo^2^+2Fc^2^)/3'
_refine_ls_weighting_scheme calc
_refine_ls_wR_factor_gt 0.1063
_refine_ls_wR_factor_ref 0.1137
_reflns_number_gt 4255
_reflns_number_total 5207
_reflns_threshold_expression 'I > 2\s(I)'
_cod_data_source_file hb8019sup1.cif
_cod_data_source_block I
_cod_database_code 2244160
_shelx_space_group_comment
;
The symmetry employed for this shelxl refinement is uniquely defined
by the following loop, which should always be used as a source of
symmetry information in preference to the above space-group names.
They are only intended as comments.
;
_shelx_estimated_absorpt_t_min 0.966
_shelx_estimated_absorpt_t_max 0.972

loop_
_space_group_symop_operation_xyz
'x, y, z'
'-x, -y, -z'

loop_
_atom_site_type_symbol
_atom_site_label
_atom_site_fract_x
_atom_site_fract_y
_atom_site_fract_z
_atom_site_U_iso_or_equiv
_atom_site_adp_type
_atom_site_calc_flag
_atom_site_occupancy
_atom_site_disorder_assembly
_atom_site_disorder_group
O O7 0.66155(14) 1.37557(12) 1.06583(6) 0.0604(3) Uani d 1 . .
O O6 0.23387(14) 0.91624(11) 0.82866(6) 0.0562(3) Uani d 1 . .
O O2 0.31260(15) 0.47851(13) 0.70608(7) 0.0701(4) Uani d 1 . .
O O4 0.70509(18) 0.04285(14) 0.58733(6) 0.0691(4) Uani d 1 . .
O O5 0.07952(16) 0.85138(14) 0.91636(6) 0.0683(4) Uani d 1 . .
O O3 0.6173(2) -0.06006(17) 0.67969(8) 0.0920(5) Uani d 1 . .
O O1 0.06206(16) 0.37006(13) 0.64386(7) 0.0734(4) Uani d 1 . .
N N1 1.2423(3) -0.3715(2) 0.52599(11) 0.0906(6) Uani d 1 . .
C C33 1.1312(3) 1.7706(3) 1.18897(11) 0.0805(6) Uani d 1 . .
H H33 1.200300 1.842548 1.220743 0.097 Uiso calc 1 . .
C C34 1.1522(3) 1.6373(3) 1.18768(11) 0.0812(6) Uani d 1 . .
H H34 1.235250 1.618164 1.218912 0.097 Uiso calc 1 . .
C C35 1.0499(3) 1.5295(2) 1.13982(10) 0.0710(5) Uani d 1 . .
H H35 1.066616 1.439064 1.138300 0.085 Uiso calc 1 . .
C C30 0.9239(2) 1.55720(18) 1.09471(8) 0.0561(4) Uani d 1 . .
C C29 0.8184(2) 1.44647(19) 1.03988(9) 0.0652(5) Uani d 1 . .
H H29A 0.790624 1.489441 0.999036 0.078 Uiso calc 1 . .
H H29B 0.883975 1.378979 1.026758 0.078 Uiso calc 1 . .
C C26 0.5546(2) 1.27075(17) 1.02142(8) 0.0496(4) Uani d 1 . .
C C25 0.5822(2) 1.23457(18) 0.95365(9) 0.0599(4) Uani d 1 . .
H H25 0.678848 1.285319 0.935657 0.072 Uiso calc 1 . .
C C24 0.4681(2) 1.12408(17) 0.91246(8) 0.0550(4) Uani d 1 . .
H H24 0.488830 1.101130 0.867042 0.066 Uiso calc 1 . .
C C23 0.32400(19) 1.04740(15) 0.93774(8) 0.0456(3) Uani d 1 . .
C C22 0.19929(19) 0.92835(16) 0.89583(8) 0.0472(4) Uani d 1 . .
C C3 0.1246(2) 0.80725(15) 0.78186(8) 0.0476(4) Uani d 1 . .
C C2 0.1912(2) 0.69862(16) 0.75737(8) 0.0479(4) Uani d 1 . .
C C1 0.08826(19) 0.59329(16) 0.70854(7) 0.0449(3) Uani d 1 . .
C C7 0.1464(2) 0.46904(17) 0.68174(8) 0.0517(4) Uani d 1 . .
C C8 0.3800(2) 0.36353(18) 0.68774(9) 0.0577(4) Uani d 1 . .
C C13 0.4822(2) 0.37070(19) 0.63451(10) 0.0608(4) Uani d 1 . .
H H13 0.499046 0.447392 0.609152 0.073 Uiso calc 1 . .
C C12 0.5600(2) 0.26220(18) 0.61907(9) 0.0572(4) Uani d 1 . .
H H12 0.630774 0.266133 0.583388 0.069 Uiso calc 1 . .
C C11 0.53291(19) 0.14754(17) 0.65663(8) 0.0494(4) Uani d 1 . .
C C14 0.6184(2) 0.03171(19) 0.64397(9) 0.0551(4) Uani d 1 . .
C C15 0.8124(2) -0.04890(18) 0.57562(9) 0.0566(4) Uani d 1 . .
C C20 0.9844(2) 0.00167(19) 0.59635(10) 0.0654(5) Uani d 1 . .
H H20 1.027213 0.091840 0.619681 0.078 Uiso calc 1 . .
C C19 1.0936(2) -0.08343(19) 0.58204(10) 0.0657(5) Uani d 1 . .
H H19 1.211388 -0.050869 0.595875 0.079 Uiso calc 1 . .
C C18 1.0288(2) -0.21700(18) 0.54721(9) 0.0564(4) Uani d 1 . .
C C21 1.1458(3) -0.3048(2) 0.53442(10) 0.0671(5) Uani d 1 . .
C C27 0.40785(19) 1.19401(19) 1.04630(8) 0.0526(4) Uani d 1 . .
C C28 0.29494(19) 1.08363(18) 1.00565(8) 0.0530(4) Uani d 1 . .
H H28 0.198360 1.032683 1.023589 0.064 Uiso calc 1 . .
C C9 0.3515(2) 0.2511(2) 0.72563(10) 0.0674(5) Uani d 1 . .
H H9 0.281420 0.248249 0.761511 0.081 Uiso calc 1 . .
C C10 0.4279(2) 0.1426(2) 0.70986(9) 0.0615(4) Uani d 1 . .
H H10 0.408968 0.065641 0.735040 0.074 Uiso calc 1 . .
C C17 0.8540(2) -0.26542(19) 0.52624(9) 0.0621(5) Uani d 1 . .
H H17 0.810392 -0.354934 0.502276 0.074 Uiso calc 1 . .
C C16 0.7448(2) -0.18100(19) 0.54090(9) 0.0632(5) Uani d 1 . .
H H16 0.626763 -0.212940 0.527475 0.076 Uiso calc 1 . .
C C6 -0.0776(2) 0.59977(17) 0.68582(8) 0.0501(4) Uani d 1 . .
C C5 -0.1410(2) 0.71063(18) 0.71118(9) 0.0558(4) Uani d 1 . .
H H5 -0.252302 0.714786 0.695759 0.067 Uiso calc 1 . .
C C4 -0.0391(2) 0.81545(17) 0.75948(9) 0.0538(4) Uani d 1 . .
C C31 0.9056(3) 1.6916(2) 1.09726(13) 0.0897(7) Uani d 1 . .
H H31 0.821394 1.711933 1.066993 0.108 Uiso calc 1 . .
C C32 1.0097(3) 1.7978(3) 1.14393(15) 0.1065(9) Uani d 1 . .
H H32 0.996215 1.889094 1.144422 0.128 Uiso calc 1 . .
Cl Cl 0.37075(6) 1.23731(8) 1.13083(2) 0.0967(2) Uani d 1 . .
H H6 -0.146(2) 0.5267(19) 0.6546(9) 0.057(5) Uiso d 1 . .
H H2 0.303(2) 0.6937(18) 0.7740(9) 0.061(5) Uiso d 1 . .
H H4 -0.080(2) 0.8914(19) 0.7778(9) 0.057(5) Uiso d 1 . .

loop_
_atom_site_aniso_label
_atom_site_aniso_U_11
_atom_site_aniso_U_22
_atom_site_aniso_U_33
_atom_site_aniso_U_12
_atom_site_aniso_U_13
_atom_site_aniso_U_23
O7 0.0531(6) 0.0670(7) 0.0505(6) 0.0008(5) 0.0086(5) -0.0123(5)
O6 0.0596(7) 0.0465(6) 0.0544(6) 0.0017(5) 0.0134(5) -0.0115(5)
O2 0.0542(7) 0.0636(8) 0.0892(9) 0.0284(6) -0.0096(6) -0.0289(6)
O4 0.0899(9) 0.0714(8) 0.0624(7) 0.0493(7) 0.0188(6) 0.0061(6)
O5 0.0600(7) 0.0755(8) 0.0566(7) -0.0063(6) 0.0056(6) 0.0044(6)
O3 0.1290(13) 0.0867(10) 0.0914(10) 0.0694(10) 0.0423(9) 0.0305(9)
O1 0.0672(8) 0.0598(8) 0.0861(9) 0.0257(6) -0.0185(7) -0.0296(7)
N1 0.0917(13) 0.0785(12) 0.1191(16) 0.0446(10) 0.0413(11) 0.0130(11)
C33 0.0729(13) 0.0866(16) 0.0667(12) 0.0043(11) -0.0038(10) -0.0185(11)
C34 0.0696(12) 0.0989(17) 0.0638(12) -0.0017(11) -0.0122(9) 0.0277(11)
C35 0.0744(12) 0.0626(11) 0.0720(12) 0.0052(9) 0.0026(10) 0.0236(9)
C30 0.0519(9) 0.0587(10) 0.0518(9) 0.0056(7) 0.0090(7) -0.0046(7)
C29 0.0636(10) 0.0634(11) 0.0573(10) -0.0031(8) 0.0135(8) -0.0061(8)
C26 0.0488(8) 0.0514(9) 0.0461(8) 0.0120(7) 0.0033(6) -0.0037(7)
C25 0.0622(10) 0.0569(10) 0.0510(9) -0.0031(8) 0.0164(8) -0.0036(7)
C24 0.0620(10) 0.0524(9) 0.0458(8) 0.0062(7) 0.0139(7) -0.0049(7)
C23 0.0461(8) 0.0443(8) 0.0471(8) 0.0146(6) 0.0034(6) 0.0019(6)
C22 0.0464(8) 0.0473(8) 0.0490(8) 0.0142(7) 0.0053(7) 0.0046(7)
C3 0.0507(8) 0.0411(8) 0.0476(8) 0.0066(6) 0.0103(7) -0.0032(6)
C2 0.0439(8) 0.0497(9) 0.0487(8) 0.0123(7) 0.0051(7) -0.0034(7)
C1 0.0470(8) 0.0447(8) 0.0433(8) 0.0145(6) 0.0046(6) -0.0011(6)
C7 0.0513(9) 0.0517(9) 0.0515(9) 0.0187(7) -0.0001(7) -0.0068(7)
C8 0.0485(9) 0.0568(10) 0.0656(10) 0.0224(7) -0.0064(8) -0.0173(8)
C13 0.0616(10) 0.0555(10) 0.0678(11) 0.0238(8) 0.0021(8) 0.0005(8)
C12 0.0581(10) 0.0600(10) 0.0575(9) 0.0249(8) 0.0076(8) -0.0016(8)
C11 0.0477(8) 0.0524(9) 0.0474(8) 0.0189(7) -0.0041(6) -0.0060(7)
C14 0.0588(10) 0.0564(10) 0.0518(9) 0.0239(8) -0.0010(7) -0.0045(8)
C15 0.0700(11) 0.0565(10) 0.0516(9) 0.0327(8) 0.0109(8) 0.0006(7)
C20 0.0719(12) 0.0497(10) 0.0717(11) 0.0170(8) 0.0076(9) -0.0112(8)
C19 0.0564(10) 0.0588(11) 0.0800(12) 0.0158(8) 0.0080(9) -0.0055(9)
C18 0.0646(10) 0.0527(10) 0.0578(9) 0.0240(8) 0.0177(8) 0.0026(8)
C21 0.0734(12) 0.0601(11) 0.0766(12) 0.0275(9) 0.0263(10) 0.0079(9)
C27 0.0433(8) 0.0724(11) 0.0414(8) 0.0163(7) 0.0051(6) -0.0021(7)
C28 0.0406(8) 0.0688(10) 0.0467(8) 0.0082(7) 0.0061(6) 0.0052(7)
C9 0.0664(11) 0.0776(13) 0.0630(11) 0.0300(9) 0.0144(9) -0.0054(10)
C10 0.0645(10) 0.0645(11) 0.0591(10) 0.0247(8) 0.0076(8) 0.0028(8)
C17 0.0723(11) 0.0507(10) 0.0618(10) 0.0198(8) 0.0057(8) -0.0105(8)
C16 0.0602(10) 0.0657(11) 0.0629(10) 0.0224(8) -0.0004(8) -0.0083(9)
C6 0.0513(9) 0.0478(9) 0.0492(8) 0.0137(7) -0.0005(7) -0.0029(7)
C5 0.0518(9) 0.0562(10) 0.0623(10) 0.0225(7) 0.0017(7) 0.0016(8)
C4 0.0614(10) 0.0446(9) 0.0594(10) 0.0215(7) 0.0121(8) -0.0013(7)
C31 0.0782(14) 0.0788(14) 0.1071(17) 0.0395(11) -0.0310(12) -0.0313(12)
C32 0.0958(17) 0.0809(15) 0.133(2) 0.0416(13) -0.0338(16) -0.0495(15)
Cl 0.0578(3) 0.1601(6) 0.0491(3) -0.0054(3) 0.0139(2) -0.0263(3)

loop_
_atom_type_symbol
_atom_type_description
_atom_type_scat_dispersion_real
_atom_type_scat_dispersion_imag
_atom_type_scat_source
C C 0.0033 0.0016 'International Tables Vol C Tables 4.2.6.8 and 6.1.1.4'
H H 0.0000 0.0000 'International Tables Vol C Tables 4.2.6.8 and 6.1.1.4'
N N 0.0061 0.0033 'International Tables Vol C Tables 4.2.6.8 and 6.1.1.4'
O O 0.0106 0.0060 'International Tables Vol C Tables 4.2.6.8 and 6.1.1.4'
Cl Cl 0.1484 0.1585 'International Tables Vol C Tables 4.2.6.8 and 6.1.1.4'

loop_
_geom_angle_atom_site_label_1
_geom_angle_atom_site_label_2
_geom_angle_atom_site_label_3
_geom_angle_site_symmetry_1
_geom_angle_site_symmetry_3
_geom_angle
_geom_angle_publ_flag
C26 O7 C29 . . 115.72(12) ?
C22 O6 C3 . . 118.29(12) ?
C7 O2 C8 . . 117.25(12) ?
C14 O4 C15 . . 117.53(13) ?
C32 C33 C34 . . 119.68(19) ?
C32 C33 H33 . . 120.2 ?
C34 C33 H33 . . 120.2 ?
C33 C34 C35 . . 120.33(19) ?
C33 C34 H34 . . 119.8 ?
C35 C34 H34 . . 119.8 ?
C30 C35 C34 . . 119.8(2) ?
C30 C35 H35 . . 120.1 ?
C34 C35 H35 . . 120.1 ?
C31 C30 C35 . . 118.56(17) ?
C31 C30 C29 . . 119.80(18) ?
C35 C30 C29 . . 121.44(18) ?
O7 C29 C30 . . 109.61(13) ?
O7 C29 H29A . . 109.7 ?
C30 C29 H29A . . 109.7 ?
O7 C29 H29B . . 109.7 ?
C30 C29 H29B . . 109.7 ?
H29A C29 H29B . . 108.2 ?
O7 C26 C25 . . 124.66(14) ?
O7 C26 C27 . . 117.23(13) ?
C25 C26 C27 . . 118.10(14) ?
C24 C25 C26 . . 120.76(15) ?
C24 C25 H25 . . 119.6 ?
C26 C25 H25 . . 119.6 ?
C23 C24 C25 . . 120.81(14) ?
C23 C24 H24 . . 119.6 ?
C25 C24 H24 . . 119.6 ?
C24 C23 C28 . . 118.75(14) ?
C24 C23 C22 . . 122.69(14) ?
C28 C23 C22 . . 118.56(14) ?
O5 C22 O6 . 1 122.68(14) ?
O5 C22 O6 . . 122.68(14) ?
O5 C22 C23 . . 125.70(14) ?
O6 C22 C23 1 . 111.61(13) ?
O6 C22 C23 . . 111.61(13) ?
C2 C3 C4 . . 122.09(14) ?
C2 C3 O6 . 1 117.58(14) ?
C4 C3 O6 . 1 120.24(14) ?
C2 C3 O6 . . 117.58(14) ?
C4 C3 O6 . . 120.24(14) ?
C3 C2 C1 . . 118.53(15) ?
C3 C2 H2 . . 120.9(11) ?
C1 C2 H2 . . 120.5(11) ?
C6 C1 C2 . . 119.99(14) ?
C6 C1 C7 . . 117.75(14) ?
C2 C1 C7 . . 122.20(14) ?
O1 C7 O2 . 1 122.12(14) ?
O1 C7 O2 . . 122.12(14) ?
O1 C7 C1 . . 126.23(15) ?
O2 C7 C1 1 . 111.65(13) ?
O2 C7 C1 . . 111.65(13) ?
C13 C8 C9 . . 121.82(16) ?
C13 C8 O2 . 1 118.33(17) ?
C9 C8 O2 . 1 119.73(16) ?
C13 C8 O2 . . 118.33(17) ?
C9 C8 O2 . . 119.73(16) ?
C8 C13 C12 . . 118.98(17) ?
C8 C13 H13 . . 120.5 ?
C12 C13 H13 . . 120.5 ?
C13 C12 C11 . . 120.16(16) ?
C13 C12 H12 . . 119.9 ?
C11 C12 H12 . . 119.9 ?
C10 C11 C12 . . 119.62(15) ?
C10 C11 C14 . . 118.11(16) ?
C12 C11 C14 . . 122.22(15) ?
O3 C14 O4 . 1 122.49(15) ?
O3 C14 O4 . . 122.49(15) ?
O3 C14 C11 . . 125.25(16) ?
O4 C14 C11 1 . 112.23(15) ?
O4 C14 C11 . . 112.23(15) ?
C20 C15 C16 . . 122.31(16) ?
C20 C15 O4 . 1 117.50(16) ?
C16 C15 O4 . 1 120.08(16) ?
C20 C15 O4 . . 117.50(16) ?
C16 C15 O4 . . 120.08(16) ?
C15 C20 C19 . . 118.63(16) ?
C15 C20 H20 . . 120.7 ?
C19 C20 H20 . . 120.7 ?
C20 C19 C18 . . 120.22(17) ?
C20 C19 H19 . . 119.9 ?
C18 C19 H19 . . 119.9 ?
C19 C18 C17 . . 120.04(16) ?
C19 C18 C21 . . 118.90(17) ?
C17 C18 C21 . . 121.06(16) ?
N1 C21 C18 . . 177.7(2) ?
C28 C27 C26 . . 121.24(14) ?
C28 C27 Cl . . 119.84(12) ?
C26 C27 Cl . . 118.91(12) ?
C27 C28 C23 . . 120.32(14) ?
C27 C28 H28 . . 119.8 ?
C23 C28 H28 . . 119.8 ?
C8 C9 C10 . . 119.15(17) ?
C8 C9 H9 . . 120.4 ?
C10 C9 H9 . . 120.4 ?
C9 C10 C11 . . 120.26(18) ?
C9 C10 H10 . . 119.9 ?
C11 C10 H10 . . 119.9 ?
C16 C17 C18 . . 119.79(16) ?
C16 C17 H17 . . 120.1 ?
C18 C17 H17 . . 120.1 ?
C15 C16 C17 . . 119.01(17) ?
C15 C16 H16 . . 120.5 ?
C17 C16 H16 . . 120.5 ?
C5 C6 C1 . . 120.23(15) ?
C5 C6 H6 . . 120.9(11) ?
C1 C6 H6 . . 118.8(11) ?
C6 C5 C4 . . 119.93(15) ?
C6 C5 H5 . . 120.0 ?
C4 C5 H5 . . 120.0 ?
C3 C4 C5 . . 119.21(15) ?
C3 C4 H4 . . 119.5(11) ?
C5 C4 H4 . . 121.3(11) ?
C30 C31 C32 . . 121.0(2) ?
C30 C31 H31 . . 119.5 ?
C32 C31 H31 . . 119.5 ?
C33 C32 C31 . . 120.6(2) ?
C33 C32 H32 . . 119.7 ?
C31 C32 H32 . . 119.7 ?

loop_
_geom_bond_atom_site_label_1
_geom_bond_atom_site_label_2
_geom_bond_site_symmetry_2
_geom_bond_distance
_geom_bond_publ_flag
O7 C26 . 1.3545(19) ?
O7 C29 . 1.441(2) ?
O6 C22 . 1.3591(19) ?
O6 C3 . 1.4086(17) ?
O2 C7 . 1.3563(19) ?
O2 C8 . 1.396(2) ?
O4 C14 . 1.350(2) ?
O4 C15 . 1.4052(19) ?
O5 C22 . 1.1953(19) ?
O3 C14 . 1.190(2) ?
O1 C7 . 1.1909(19) ?
N1 C21 . 1.141(2) ?
C33 C32 . 1.349(3) ?
C33 C34 . 1.360(3) ?
C33 H33 . 0.9300 ?
C34 C35 . 1.393(3) ?
C34 H34 . 0.9300 ?
C35 C30 . 1.378(3) ?
C35 H35 . 0.9300 ?
C30 C31 . 1.363(3) ?
C30 C29 . 1.495(2) ?
C29 H29A . 0.9700 ?
C29 H29B . 0.9700 ?
C26 C25 . 1.384(2) ?
C26 C27 . 1.388(2) ?
C25 C24 . 1.379(2) ?
C25 H25 . 0.9300 ?
C24 C23 . 1.376(2) ?
C24 H24 . 0.9300 ?
C23 C28 . 1.390(2) ?
C23 C22 . 1.471(2) ?
C3 C2 . 1.369(2) ?
C3 C4 . 1.373(2) ?
C2 C1 . 1.392(2) ?
C2 H2 . 0.944(18) ?
C1 C6 . 1.385(2) ?
C1 C7 . 1.476(2) ?
C8 C13 . 1.370(3) ?
C8 C9 . 1.372(3) ?
C13 C12 . 1.382(2) ?
C13 H13 . 0.9300 ?
C12 C11 . 1.386(2) ?
C12 H12 . 0.9300 ?
C11 C10 . 1.385(2) ?
C11 C14 . 1.477(2) ?
C15 C20 . 1.363(3) ?
C15 C16 . 1.371(2) ?
C20 C19 . 1.376(3) ?
C20 H20 . 0.9300 ?
C19 C18 . 1.381(2) ?
C19 H19 . 0.9300 ?
C18 C17 . 1.382(3) ?
C18 C21 . 1.441(2) ?
C27 C28 . 1.370(2) ?
C27 Cl . 1.7284(15) ?
C28 H28 . 0.9300 ?
C9 C10 . 1.376(3) ?
C9 H9 . 0.9300 ?
C10 H10 . 0.9300 ?
C17 C16 . 1.372(2) ?
C17 H17 . 0.9300 ?
C16 H16 . 0.9300 ?
C6 C5 . 1.378(2) ?
C6 H6 . 0.929(18) ?
C5 C4 . 1.380(2) ?
C5 H5 . 0.9300 ?
C4 H4 . 0.940(18) ?
C31 C32 . 1.376(3) ?
C31 H31 . 0.9300 ?
C32 H32 . 0.9300 ?

loop_
_geom_hbond_atom_site_label_D
_geom_hbond_atom_site_label_H
_geom_hbond_atom_site_label_A
_geom_hbond_site_symmetry_A
_geom_hbond_distance_DH
_geom_hbond_distance_HA
_geom_hbond_distance_DA
_geom_hbond_angle_DHA
_geom_hbond_publ_flag
C2 H2 O2 . 0.944(18) 2.411(17) 2.7213(19) 98.9(12) yes
C12 H12 O4 . 0.93 2.42 2.733(2) 100 yes
C24 H24 O6 . 0.93 2.40 2.721(2) 100 yes
C17 H17 N1 2_746 0.93 2.62 3.504(3) 158 yes
C25 H25 Cg5 2_545 0.93 2.86 3.744(2) 158 yes
C31 H31 Cg4 2_645 0.93 2.82 3.702(3) 158 yes

loop_
_geom_torsion_atom_site_label_1
_geom_torsion_atom_site_label_2
_geom_torsion_atom_site_label_3
_geom_torsion_atom_site_label_4
_geom_torsion_site_symmetry_1
_geom_torsion_site_symmetry_2
_geom_torsion_site_symmetry_3
_geom_torsion_site_symmetry_4
_geom_torsion
_geom_torsion_publ_flag
C32 C33 C34 C35 . . . . 0.5(4) ?
C33 C34 C35 C30 . . . . -1.6(3) ?
C34 C35 C30 C31 . . . . 1.5(3) ?
C34 C35 C30 C29 . . . . 176.40(17) ?
C26 O7 C29 C30 . . . . -179.10(15) ?
C31 C30 C29 O7 . . . . -92.2(2) ?
C35 C30 C29 O7 . . . . 93.0(2) ?
C29 O7 C26 C25 . . . . -3.6(3) ?
C29 O7 C26 C27 . . . . 175.84(15) ?
O7 C26 C25 C24 . . . . 178.60(17) ?
C27 C26 C25 C24 . . . . -0.9(3) ?
C26 C25 C24 C23 . . . . 0.1(3) ?
C25 C24 C23 C28 . . . . 0.2(3) ?
C25 C24 C23 C22 . . . . -179.69(16) ?
C3 O6 C22 O5 . . . . -0.7(2) ?
C3 O6 C22 C23 . . . . -179.61(13) ?
C24 C23 C22 O5 . . . . 173.94(17) ?
C28 C23 C22 O5 . . . . -6.0(3) ?
C24 C23 C22 O6 . . . 1 -7.2(2) ?
C28 C23 C22 O6 . . . 1 172.84(14) ?
C24 C23 C22 O6 . . . . -7.2(2) ?
C28 C23 C22 O6 . . . . 172.84(14) ?
C22 O6 C3 C2 . . . . -110.45(16) ?
C22 O6 C3 C4 . . . . 72.9(2) ?
C4 C3 C2 C1 . . . . -0.3(2) ?
O6 C3 C2 C1 1 . . . -176.95(13) ?
O6 C3 C2 C1 . . . . -176.95(13) ?
C3 C2 C1 C6 . . . . -0.1(2) ?
C3 C2 C1 C7 . . . . -177.12(15) ?
C8 O2 C7 O1 . . . . -3.1(3) ?
C8 O2 C7 C1 . . . . 176.36(15) ?
C6 C1 C7 O1 . . . . -2.8(3) ?
C2 C1 C7 O1 . . . . 174.35(17) ?
C6 C1 C7 O2 . . . 1 177.76(14) ?
C2 C1 C7 O2 . . . 1 -5.1(2) ?
C6 C1 C7 O2 . . . . 177.76(14) ?
C2 C1 C7 O2 . . . . -5.1(2) ?
C7 O2 C8 C13 . . . . 99.95(19) ?
C7 O2 C8 C9 . . . . -84.0(2) ?
C9 C8 C13 C12 . . . . -0.6(3) ?
O2 C8 C13 C12 1 . . . 175.35(14) ?
O2 C8 C13 C12 . . . . 175.35(14) ?
C8 C13 C12 C11 . . . . 0.7(2) ?
C13 C12 C11 C10 . . . . -0.2(2) ?
C13 C12 C11 C14 . . . . -177.55(15) ?
C15 O4 C14 O3 . . . . -7.2(3) ?
C15 O4 C14 C11 . . . . 170.88(14) ?
C10 C11 C14 O3 . . . . -7.1(3) ?
C12 C11 C14 O3 . . . . 170.25(19) ?
C10 C11 C14 O4 . . . 1 174.84(15) ?
C12 C11 C14 O4 . . . 1 -7.8(2) ?
C10 C11 C14 O4 . . . . 174.84(15) ?
C12 C11 C14 O4 . . . . -7.8(2) ?
C14 O4 C15 C20 . . . . -98.2(2) ?
C14 O4 C15 C16 . . . . 85.5(2) ?
C16 C15 C20 C19 . . . . -0.3(3) ?
O4 C15 C20 C19 1 . . . -176.45(16) ?
O4 C15 C20 C19 . . . . -176.45(16) ?
C15 C20 C19 C18 . . . . 0.2(3) ?
C20 C19 C18 C17 . . . . 0.4(3) ?
C20 C19 C18 C21 . . . . -178.57(18) ?
O7 C26 C27 C28 . . . . -178.18(15) ?
C25 C26 C27 C28 . . . . 1.3(3) ?
O7 C26 C27 Cl . . . . 0.5(2) ?
C25 C26 C27 Cl . . . . 179.98(14) ?
C26 C27 C28 C23 . . . . -1.0(3) ?
Cl C27 C28 C23 . . . . -179.65(13) ?
C24 C23 C28 C27 . . . . 0.2(2) ?
C22 C23 C28 C27 . . . . -179.86(15) ?
C13 C8 C9 C10 . . . . 0.1(3) ?
O2 C8 C9 C10 1 . . . -175.81(15) ?
O2 C8 C9 C10 . . . . -175.81(15) ?
C8 C9 C10 C11 . . . . 0.3(3) ?
C12 C11 C10 C9 . . . . -0.3(3) ?
C14 C11 C10 C9 . . . . 177.15(16) ?
C19 C18 C17 C16 . . . . -0.8(3) ?
C21 C18 C17 C16 . . . . 178.11(17) ?
C20 C15 C16 C17 . . . . -0.2(3) ?
O4 C15 C16 C17 1 . . . 175.92(16) ?
O4 C15 C16 C17 . . . . 175.92(16) ?
C18 C17 C16 C15 . . . . 0.7(3) ?
C2 C1 C6 C5 . . . . 0.3(2) ?
C7 C1 C6 C5 . . . . 177.48(15) ?
C1 C6 C5 C4 . . . . -0.1(3) ?
C2 C3 C4 C5 . . . . 0.5(3) ?
O6 C3 C4 C5 1 . . . 177.03(14) ?
O6 C3 C4 C5 . . . . 177.03(14) ?
C6 C5 C4 C3 . . . . -0.3(3) ?
C35 C30 C31 C32 . . . . -0.3(4) ?
C29 C30 C31 C32 . . . . -175.3(2) ?
C34 C33 C32 C31 . . . . 0.7(4) ?
C30 C31 C32 C33 . . . . -0.9(4) ?

_cod_database_fobs_code 2244160
